data_7036552
loop_
_publ_author_name
'Hasheminasab, A.'
'Rhoda, H. M.'
'Crandall, L. A.'
'Ayers, J. T.'
'Nemykin, V. N.'
'Herrick, R. S.'
'Ziegler, C. J.'

_publ_section_title
;
 Hydrazine-mediated strongly coupled Re(CO)3 dimers.
;
_journal_issue 39
_journal_name_full 'Dalton transactions (Cambridge, England : 2003)'
_journal_page_first 17268
_journal_page_last 17277
_journal_paper_doi 10.1039/c5dt02821c
_journal_volume 44
_journal_year 2015
_chemical_formula_sum 'C9 H7 Cl N3 O3 Re'
_chemical_formula_weight 426.83
_chemical_name_systematic
; 
 ? 
;
_space_group_IT_number 4
_symmetry_cell_setting monoclinic
_symmetry_space_group_name_Hall 'P 2yb'
_symmetry_space_group_name_H-M 'P 1 21 1'
_atom_sites_solution_hydrogens geom
_atom_sites_solution_primary direct
_atom_sites_solution_secondary difmap
_audit_creation_method SHELXL-97
_audit_update_record
;
2015-07-24 deposited with the CCDC.
2015-09-03 downloaded from the CCDC.
;
_cell_angle_alpha 90.00
_cell_angle_beta 101.947(3)
_cell_angle_gamma 90.00
_cell_formula_units_Z 2
_cell_length_a 6.4068(3)
_cell_length_b 8.8341(5)
_cell_length_c 14.4493(8)
_cell_measurement_reflns_used 4412
_cell_measurement_temperature 100(2)
_cell_measurement_theta_max 65.82
_cell_measurement_theta_min 3.13
_cell_volume 800.09(7)
_computing_cell_refinement 'Bruker SAINT'
_computing_data_collection 'Bruker APEX2'
_computing_data_reduction 'Bruker SAINT'
_computing_molecular_graphics 'Bruker SHELXTL'
_computing_publication_material 'Bruker SHELXTL'
_computing_structure_refinement 'SHELXL-97 (Sheldrick, 2008)'
_computing_structure_solution 'SHELXS-97 (Sheldrick, 2008)'
_diffrn_ambient_temperature 100(2)
_diffrn_measured_fraction_theta_full 0.964
_diffrn_measured_fraction_theta_max 0.964
_diffrn_measurement_device_type 'Bruker APEX-II CCD'
_diffrn_measurement_method '\f and \w scans'
_diffrn_radiation_monochromator graphite
_diffrn_radiation_source 'fine-focus sealed tube'
_diffrn_radiation_type CuK\a
_diffrn_radiation_wavelength 1.54178
_diffrn_reflns_av_R_equivalents 0.0321
_diffrn_reflns_av_sigmaI/netI 0.0386
_diffrn_reflns_limit_h_max 7
_diffrn_reflns_limit_h_min -7
_diffrn_reflns_limit_k_max 9
_diffrn_reflns_limit_k_min -10
_diffrn_reflns_limit_l_max 16
_diffrn_reflns_limit_l_min -16
_diffrn_reflns_number 4931
_diffrn_reflns_theta_full 65.95
_diffrn_reflns_theta_max 65.95
_diffrn_reflns_theta_min 3.13
_exptl_absorpt_coefficient_mu 16.419
_exptl_absorpt_correction_T_max 0.2852
_exptl_absorpt_correction_T_min 0.1702
_exptl_absorpt_correction_type multi-scan
_exptl_absorpt_process_details SADABS
_exptl_crystal_colour yellow
_exptl_crystal_density_diffrn 1.772
_exptl_crystal_density_meas ?
_exptl_crystal_density_method 'not measured'
_exptl_crystal_description Block
_exptl_crystal_F_000 396
_exptl_crystal_size_max 0.17
_exptl_crystal_size_mid 0.15
_exptl_crystal_size_min 0.10
_refine_diff_density_max 3.489
_refine_diff_density_min -4.663
_refine_diff_density_rms 0.368
_refine_ls_abs_structure_details 'Flack H D (1983), Acta Cryst. A39, 876-881'
_refine_ls_abs_structure_Flack 0.00
_refine_ls_extinction_method none
_refine_ls_goodness_of_fit_ref 1.165
_refine_ls_hydrogen_treatment constr
_refine_ls_matrix_type full
_refine_ls_number_parameters 148
_refine_ls_number_reflns 2043
_refine_ls_number_restraints 112
_refine_ls_restrained_S_all 1.436
_refine_ls_R_factor_all 0.0642
_refine_ls_R_factor_gt 0.0638
_refine_ls_shift/su_max 0.010
_refine_ls_shift/su_mean 0.000
_refine_ls_structure_factor_coef Fsqd
_refine_ls_weighting_details 'calc w=1/[\s^2^(Fo^2^)+(0.0823P)^2^+34.1041P] where P=(Fo^2^+2Fc^2^)/3'
_refine_ls_weighting_scheme calc
_refine_ls_wR_factor_gt 0.1864
_refine_ls_wR_factor_ref 0.1866
_reflns_number_gt 2013
_reflns_number_total 2043
_reflns_threshold_expression >2sigma(I)
_cod_data_source_file c5dt02821c2.cif
_cod_data_source_block 8
_cod_depositor_comments
;
The following automatic conversions were performed:

'_symmetry_cell_setting' value 'Monoclinic' changed to 'monoclinic'
according to
/usr/data/users/saulius/crontab/automatic-downloads/rss-feeds/RSC/lib/dictionaries/cif_core.dic
dictionary named 'cif_core.dic' version 2.4.2 from 2011-04-26.

'_exptl_absorpt_correction_type' value 'Multi-scan' changed to
'multi-scan' according to
/usr/data/users/saulius/crontab/automatic-downloads/rss-feeds/RSC/lib/dictionaries/cif_core.dic
dictionary named 'cif_core.dic' version 2.4.2 from 2011-04-26.

'_exptl_crystal_density_meas' value 'not measured' was changed to '?'
- the value is perceived as not measured.

Automatic conversion script
Id: cif_fix_values 3271 2015-04-21 07:52:19Z andrius 

 Adding full bibliography for 7036549--7036553.cif.
;
_cod_original_sg_symbol_H-M P2(1)
_cod_database_code 7036552

loop_
_symmetry_equiv_pos_as_xyz
'x, y, z'
'-x, y+1/2, -z'

loop_
_atom_site_label
_atom_site_type_symbol
_atom_site_fract_x
_atom_site_fract_y
_atom_site_fract_z
_atom_site_U_iso_or_equiv
_atom_site_adp_type
_atom_site_occupancy
_atom_site_symmetry_multiplicity
_atom_site_calc_flag
_atom_site_refinement_flags
_atom_site_disorder_assembly
_atom_site_disorder_group
C1 C 0.619(3) 0.906(3) 0.2592(13) 0.021(6) Uani 1 1 d GU A 1
H1 H 0.6794 0.9923 0.2935 0.026 Uiso 1 1 calc R A 1
C2 C 0.739(2) 0.774(3) 0.2607(13) 0.030(7) Uani 1 1 d GU A 1
H2 H 0.8814 0.7704 0.2956 0.036 Uiso 1 1 calc R A 1
C3 C 0.649(2) 0.647(3) 0.2111(11) 0.020(6) Uani 1 1 d GU A 1
H3 H 0.7300 0.5567 0.2121 0.023 Uiso 1 1 calc R A 1
C4 C 0.440(2) 0.652(3) 0.1600(11) 0.023(7) Uani 1 1 d GU A 1
H4 H 0.3781 0.5650 0.1260 0.028 Uiso 1 1 calc R A 1
C5 C 0.320(2) 0.784(3) 0.1584(16) 0.031(7) Uani 1 1 d GDU A 1
C6 C 0.104(2) 0.8068(7) 0.1058(19) 0.029(7) Uani 1 1 d DU A 1
H6 H 0.0253 0.7273 0.0706 0.034 Uiso 1 1 calc R A 1
C7 C 0.031(4) 1.288(4) 0.156(2) 0.025(7) Uani 1 1 d DU A 1
C8 C 0.109(4) 1.071(4) 0.3025(16) 0.022(6) Uani 1 1 d DU A 1
C9 C 0.437(4) 1.240(4) 0.265(2) 0.035(7) Uani 1 1 d DU A 1
Cl1 Cl 0.3759(9) 1.145(2) 0.0468(4) 0.0223(14) Uani 1 1 d DU A 1
N1 N 0.414(4) 0.909(4) 0.2075(17) 0.021(5) Uani 1 1 d GU A 1
N2 N 0.0244(16) 0.9391(4) 0.1088(16) 0.017(5) Uani 1 1 d DU A 1
N3 N -0.170(3) 0.971(4) 0.0507(16) 0.029(6) Uani 1 1 d D A 1
H3A H -0.2372 0.9004 0.0126 0.035 Uiso 1 1 calc R A 1
H3B H -0.2278 1.0610 0.0518 0.035 Uiso 1 1 calc R A 1
O1 O 0.561(3) 1.328(4) 0.3015(15) 0.046(7) Uani 1 1 d DU A 1
O2 O -0.085(4) 1.386(4) 0.1307(15) 0.036(6) Uani 1 1 d DU A 1
O3 O 0.055(3) 1.060(3) 0.3741(13) 0.027(5) Uani 1 1 d DU A 1
Re1 Re 0.21945(14) 1.114(2) 0.18871(7) 0.0191(4) Uani 1 1 d U A 1

loop_
_atom_site_aniso_label
_atom_site_aniso_U_11
_atom_site_aniso_U_22
_atom_site_aniso_U_33
_atom_site_aniso_U_23
_atom_site_aniso_U_13
_atom_site_aniso_U_12
C1 0.022(8) 0.022(8) 0.020(8) 0.001(6) 0.004(6) 0.001(6)
C2 0.031(11) 0.029(12) 0.032(11) 0.001(10) 0.008(9) 0.001(9)
C3 0.024(7) 0.016(9) 0.019(7) -0.001(6) 0.004(5) -0.001(5)
C4 0.030(9) 0.015(13) 0.023(9) -0.003(8) 0.003(8) 0.005(8)
C5 0.029(8) 0.032(9) 0.032(9) -0.001(6) 0.008(6) 0.002(6)
C6 0.028(10) 0.025(12) 0.031(11) 0.000(10) 0.002(9) -0.002(9)
C7 0.025(10) 0.028(12) 0.020(11) 0.002(10) 0.002(9) 0.006(9)
C8 0.022(8) 0.016(10) 0.026(9) -0.007(7) 0.004(7) 0.003(7)
C9 0.031(10) 0.038(12) 0.037(11) -0.006(10) 0.010(8) -0.007(9)
Cl1 0.0234(16) 0.0210(19) 0.0224(17) 0.0008(12) 0.0043(11) 0.0010(11)
N1 0.021(9) 0.017(10) 0.023(9) 0.004(8) 0.003(7) 0.002(8)
N2 0.020(8) 0.015(8) 0.015(8) -0.002(7) 0.003(6) 0.001(7)
N3 0.019(11) 0.029(17) 0.036(14) -0.012(13) 0.001(10) 0.000(11)
O1 0.027(12) 0.08(2) 0.030(13) -0.002(13) 0.000(10) -0.022(12)
O2 0.048(10) 0.034(11) 0.027(9) 0.002(8) 0.010(8) 0.013(9)
O3 0.028(8) 0.030(10) 0.024(8) 0.004(7) 0.009(7) -0.004(7)
Re1 0.0212(5) 0.0168(6) 0.0186(5) -0.0026(8) 0.0027(3) 0.0025(7)

loop_
_atom_type_symbol
_atom_type_description
_atom_type_scat_dispersion_real
_atom_type_scat_dispersion_imag
_atom_type_scat_source
C C 0.0181 0.0091 'International Tables Vol C Tables 4.2.6.8 and 6.1.1.4'
H H 0.0000 0.0000 'International Tables Vol C Tables 4.2.6.8 and 6.1.1.4'
O O 0.0492 0.0322 'International Tables Vol C Tables 4.2.6.8 and 6.1.1.4'
Cl Cl 0.3639 0.7018 'International Tables Vol C Tables 4.2.6.8 and 6.1.1.4'
Re Re -5.2083 5.8923 'International Tables Vol C Tables 4.2.6.8 and 6.1.1.4'
N N 0.0311 0.0180 'International Tables Vol C Tables 4.2.6.8 and 6.1.1.4'

loop_
_geom_angle_atom_site_label_1
_geom_angle_atom_site_label_2
_geom_angle_atom_site_label_3
_geom_angle
C2 C1 N1 119.2(13)
C2 C1 H1 120.4
N1 C1 H1 120.4
C3 C2 C1 120.0
C3 C2 H2 120.0
C1 C2 H2 120.0
C2 C3 C4 120.0
C2 C3 H3 120.0
C4 C3 H3 120.0
C5 C4 C3 120.0
C5 C4 H4 120.0
C3 C4 H4 120.0
C4 C5 N1 119.0(12)
C4 C5 C6 126.1(15)
N1 C5 C6 114.9(18)
N2 C6 C5 117.2(15)
N2 C6 H6 121.4
C5 C6 H6 121.4
O2 C7 Re1 175(3)
O3 C8 Re1 173(2)
O1 C9 Re1 171(3)
C5 N1 C1 122(2)
C5 N1 Re1 115.1(14)
C1 N1 Re1 122.9(17)
C6 N2 N3 118.7(18)
C6 N2 Re1 118.6(10)
N3 N2 Re1 122.0(17)
N2 N3 H3A 120.0
N2 N3 H3B 120.0
H3A N3 H3B 120.0
C9 Re1 C7 91.2(13)
C9 Re1 C8 88.5(11)
C7 Re1 C8 92.3(13)
C9 Re1 N1 94.7(12)
C7 Re1 N1 172.9(12)
C8 Re1 N1 91.8(10)
C9 Re1 N2 168.8(11)
C7 Re1 N2 99.9(10)
C8 Re1 N2 92.3(10)
N1 Re1 N2 74.1(8)
C9 Re1 Cl1 92.3(10)
C7 Re1 Cl1 92.9(10)
C8 Re1 Cl1 174.8(8)
N1 Re1 Cl1 83.0(7)
N2 Re1 Cl1 85.8(6)

loop_
_geom_bond_atom_site_label_1
_geom_bond_atom_site_label_2
_geom_bond_distance
C1 C2 1.3900
C1 N1 1.37(3)
C1 H1 0.9500
C2 C3 1.3900
C2 H2 0.9500
C3 C4 1.3900
C3 H3 0.9500
C4 C5 1.3900
C4 H4 0.9500
C5 N1 1.38(3)
C5 C6 1.4500
C6 N2 1.2800(3)
C6 H6 0.9500
C7 O2 1.15(2)
C7 Re1 1.95(2)
C8 O3 1.16(2)
C8 Re1 1.96(2)
C9 O1 1.16(2)
C9 Re1 1.94(2)
Cl1 Re1 2.478(6)
N1 Re1 2.18(3)
N2 N3 1.3807(3)
N2 Re1 2.163(19)
N3 H3A 0.8800
N3 H3B 0.8800

loop_
_platon_squeeze_void_nr
_platon_squeeze_void_average_x
_platon_squeeze_void_average_y
_platon_squeeze_void_average_z
_platon_squeeze_void_volume
_platon_squeeze_void_count_electrons
_platon_squeeze_void_content
1 -0.100 -0.018 0.500 244 233 ' '
